data_5910060
loop_
_publ_author_name
'Wyckoff, R. W. G.'

_publ_section_title
;
Page 290 from the second edition of Structure of Crystals by Wyckoff.
published by The Chemical Catalog Company, INC, New York in 1931
& http://database.iem.ac.ru/mincryst/
;
_journal_name_full 'The second edition of Structure of Crystals'
_journal_page_first 290
_journal_page_last 290
_journal_year 1931
_chemical_formula_structural PbWO4
_chemical_formula_sum 'O4 Pb W'
_chemical_name_systematic Stolzite
_space_group_IT_number 88
_symmetry_cell_setting tetragonal
_symmetry_Int_Tables_number 88
_symmetry_space_group_name_Hall '-I 4ad'
_symmetry_space_group_name_H-M 'I 41/a :2'
_audit_creation_date 2005-11-12
_audit_creation_method
;
Page 290 from the second edition of Structure of Crystals by Wyckoff.
published by The Chemical Catalog Company, INC, New York in 1931
& http://database.iem.ac.ru/mincryst/
;
_audit_update_record 'created by Girish Upreti, Portland State University'
_cell_angle_alpha 90
_cell_angle_beta 90
_cell_angle_gamma 90
_cell_length_a 5.44
_cell_length_b 5.44
_cell_length_c 12.01
_cell_volume 355.419
_cod_original_sg_symbol_H-M 'I 41/a'
_cod_original_formula_sum 'Pb W O4'
_cod_database_code 5910060

loop_
_symmetry_equiv_pos_as_xyz
x,y,z
-y+1/4,x+3/4,z+3/4
y+1/4,-x+1/4,z+1/4
-x,-y+1/2,z
-x,-y,-z
y+3/4,-x+1/4,-z+1/4
-y+3/4,x+3/4,-z+3/4
x,y+1/2,-z
x+1/2,y+1/2,z+1/2
-y+3/4,x+1/4,z+1/4
y+3/4,-x+3/4,z+3/4
-x+1/2,-y,z+1/2
-x+1/2,-y+1/2,-z+1/2
y+1/4,-x+3/4,-z+3/4
-y+1/4,x+1/4,-z+1/4
x+1/2,y,-z+1/2

loop_
_atom_site_fract_x
_atom_site_fract_y
_atom_site_fract_z
_atom_site_label
0.00000 0.00000 0.50000 Pb
0.00000 0.00000 0.00000 W
0.24150 0.15040 0.08610 O
